data_4501458
loop_
_publ_author_name
'Diamond, Gary M.'
'Hall, Keith A.'
'LaPointe, Anne M.'
'Leclerc, Margarete K.'
'Longmire, James'
'Shoemaker, James A. W.'
'Sun, Pu'

_publ_section_title
;
 High-Throughput Discovery and Optimization of Hafnium Heteroaryl-amido
 Catalysts for the Isospecific Polymerization of Propylene
;
_journal_issue 8
_journal_name_full 'ACS Catalysis'
_journal_page_first 887
_journal_paper_doi 10.1021/cs200180x
_journal_volume 1
_journal_year 2011
_chemical_formula_sum 'C48 H72 Hf N6 O'
_chemical_formula_weight 927.61
_chemical_name_systematic
; 
 ? 
;
_space_group_IT_number 14
_symmetry_cell_setting monoclinic
_symmetry_space_group_name_Hall '-P 2yn'
_symmetry_space_group_name_H-M 'P 1 21/n 1'
_atom_sites_solution_hydrogens geom
_atom_sites_solution_primary direct
_atom_sites_solution_secondary difmap
_audit_creation_method SHELXL-97
_cell_angle_alpha 90.00
_cell_angle_beta 108.965(4)
_cell_angle_gamma 90.00
_cell_formula_units_Z 8
_cell_length_a 21.626(5)
_cell_length_b 19.173(4)
_cell_length_c 25.680(5)
_cell_measurement_temperature 293(2)
_cell_volume 10070(4)
_computing_cell_refinement 'Bruker SMART'
_computing_data_collection 'Bruker SMART'
_computing_data_reduction 'Bruker SHELXTL'
_computing_molecular_graphics 'Bruker SHELXTL'
_computing_publication_material 'Bruker SHELXTL'
_computing_structure_refinement 'SHELXL-97 (Sheldrick, 1997)'
_computing_structure_solution 'SHELXS-97 (Sheldrick, 1990)'
_diffrn_ambient_temperature 293(2)
_diffrn_measured_fraction_theta_full 0.909
_diffrn_measured_fraction_theta_max 0.909
_diffrn_measurement_device_type 'CCD area detector'
_diffrn_measurement_method 'phi and omega scans'
_diffrn_radiation_monochromator graphite
_diffrn_radiation_source 'fine-focus sealed tube'
_diffrn_radiation_type MoK\a
_diffrn_radiation_wavelength 0.71073
_diffrn_reflns_av_R_equivalents 0.1351
_diffrn_reflns_av_sigmaI/netI 0.2007
_diffrn_reflns_limit_h_max 28
_diffrn_reflns_limit_h_min -26
_diffrn_reflns_limit_k_max 22
_diffrn_reflns_limit_k_min -24
_diffrn_reflns_limit_l_max 34
_diffrn_reflns_limit_l_min -18
_diffrn_reflns_number 65835
_diffrn_reflns_theta_full 28.20
_diffrn_reflns_theta_max 28.20
_diffrn_reflns_theta_min 1.07
_exptl_absorpt_coefficient_mu 2.109
_exptl_absorpt_correction_type none
_exptl_crystal_density_diffrn 1.224
_exptl_crystal_density_method 'not measured'
_exptl_crystal_F_000 3856
_refine_diff_density_max 2.965
_refine_diff_density_min -2.939
_refine_diff_density_rms 0.189
_refine_ls_extinction_coef 0.00012(4)
_refine_ls_extinction_expression Fc^*^=kFc[1+0.001xFc^2^\l^3^/sin(2\q)]^-1/4^
_refine_ls_extinction_method SHELXL
_refine_ls_goodness_of_fit_ref 0.971
_refine_ls_hydrogen_treatment mixed
_refine_ls_matrix_type full
_refine_ls_number_parameters 1010
_refine_ls_number_reflns 22560
_refine_ls_number_restraints 0
_refine_ls_restrained_S_all 0.971
_refine_ls_R_factor_all 0.2164
_refine_ls_R_factor_gt 0.0813
_refine_ls_shift/su_max 0.356
_refine_ls_shift/su_mean 0.017
_refine_ls_structure_factor_coef Fsqd
_refine_ls_weighting_details 'calc w=1/[\s^2^(Fo^2^)+(0.1000P)^2^+0.0000P] where P=(Fo^2^+2Fc^2^)/3'
_refine_ls_weighting_scheme calc
_refine_ls_wR_factor_gt 0.1783
_refine_ls_wR_factor_ref 0.2299
_reflns_number_gt 8764
_reflns_number_total 22560
_reflns_threshold_expression >2sigma(I)
_cod_data_source_file cs200180x_si_004.cif
_cod_data_source_block syms10
_cod_depositor_comments
;
The following automatic conversions were performed:

'_symmetry_cell_setting' value 'Monoclinic' changed to 'monoclinic'
according to /home/saulius/struct/CIF-dictionaries/cif_core.dic
dictionary named 'cif_core.dic' version 2.4.1 from 2010-06-29.

Automatic conversion script
Id: cif_fix_values 1715 2011-07-08 13:25:40Z adriana 
;
_cod_original_sg_symbol_H-M P2(1)/n
_cod_database_code 4501458

loop_
_symmetry_equiv_pos_as_xyz
'x, y, z'
'-x+1/2, y+1/2, -z+1/2'
'-x, -y, -z'
'x-1/2, -y-1/2, z-1/2'

loop_
_atom_site_label
_atom_site_type_symbol
_atom_site_fract_x
_atom_site_fract_y
_atom_site_fract_z
_atom_site_U_iso_or_equiv
_atom_site_adp_type
_atom_site_occupancy
_atom_site_symmetry_multiplicity
_atom_site_calc_flag
_atom_site_refinement_flags
Hf1 Hf 0.26826(2) 0.87097(2) -0.831616(18) 0.04351(16) Uani 1 1 d .
Hf2 Hf 0.23517(2) 0.86321(2) -1.335748(19) 0.04797(17) Uani 1 1 d .
O1 O 0.0732(4) 0.7949(6) -1.0355(3) 0.084(3) Uani 1 1 d .
O2 O 0.3986(4) 0.7357(4) -1.4497(3) 0.061(2) Uani 1 1 d .
N11 N 0.3515(5) 0.9313(5) -0.8102(4) 0.064(3) Uani 1 1 d .
N12 N 0.3046(5) 0.7866(5) -0.8614(4) 0.059(3) Uani 1 1 d .
N13 N 0.2196(5) 0.9382(5) -0.8933(4) 0.057(3) Uani 1 1 d .
N14 N 0.1685(4) 0.8048(4) -0.8440(3) 0.044(2) Uani 1 1 d .
N15 N 0.1121(4) 0.7405(4) -0.8015(3) 0.043(2) Uani 1 1 d .
N16 N 0.2548(4) 0.8595(4) -0.7518(3) 0.0359(19) Uani 1 1 d .
N21 N 0.1505(6) 0.9233(6) -1.3589(5) 0.080(3) Uani 1 1 d .
N22 N 0.1993(5) 0.7815(5) -1.3897(4) 0.062(3) Uani 1 1 d .
N23 N 0.2852(5) 0.9341(5) -1.3658(4) 0.056(3) Uani 1 1 d .
N24 N 0.3305(4) 0.7914(4) -1.2955(3) 0.037(2) Uani 1 1 d .
N25 N 0.3836(4) 0.7210(4) -1.2276(3) 0.043(2) Uani 1 1 d .
N26 N 0.2463(4) 0.8456(4) -1.2496(4) 0.045(2) Uani 1 1 d .
C11 C 0.3628(7) 0.9984(7) -0.8366(6) 0.094(5) Uani 1 1 d .
H11A H 0.4063 1.0149 -0.8180 0.141 Uiso 1 1 calc R
H11B H 0.3317 1.0328 -0.8338 0.141 Uiso 1 1 calc R
H11C H 0.3575 0.9901 -0.8747 0.141 Uiso 1 1 calc R
C12 C 0.4131(8) 0.9158(9) -0.7736(7) 0.119(6) Uani 1 1 d .
H12A H 0.4423 0.9539 -0.7723 0.179 Uiso 1 1 calc R
H12B H 0.4295 0.8744 -0.7855 0.179 Uiso 1 1 calc R
H12C H 0.4100 0.9082 -0.7375 0.179 Uiso 1 1 calc R
C13 C 0.2882(6) 0.7130(6) -0.8610(5) 0.071(4) Uani 1 1 d .
H13A H 0.3139 0.6864 -0.8782 0.106 Uiso 1 1 calc R
H13B H 0.2426 0.7064 -0.8809 0.106 Uiso 1 1 calc R
H13C H 0.2973 0.6976 -0.8237 0.106 Uiso 1 1 calc R
C14 C 0.3595(7) 0.7944(8) -0.8857(6) 0.095(5) Uani 1 1 d .
H14A H 0.3698 0.7496 -0.8973 0.143 Uiso 1 1 calc R
H14B H 0.3974 0.8132 -0.8583 0.143 Uiso 1 1 calc R
H14C H 0.3459 0.8253 -0.9167 0.143 Uiso 1 1 calc R
C15 C 0.1897(7) 1.0040(7) -0.8864(6) 0.082(4) Uani 1 1 d .
H15A H 0.1699 1.0253 -0.9218 0.123 Uiso 1 1 calc R
H15B H 0.2226 1.0346 -0.8636 0.123 Uiso 1 1 calc R
H15C H 0.1569 0.9957 -0.8694 0.123 Uiso 1 1 calc R
C16 C 0.2281(7) 0.9340(8) -0.9498(5) 0.092(5) Uani 1 1 d .
H16A H 0.2018 0.9692 -0.9734 0.137 Uiso 1 1 calc R
H16B H 0.2146 0.8888 -0.9655 0.137 Uiso 1 1 calc R
H16C H 0.2732 0.9413 -0.9462 0.137 Uiso 1 1 calc R
C110 C 0.2016(5) 0.8183(5) -0.7413(4) 0.037(2) Uani 1 1 d .
H11D H 0.2230 0.7781 -0.7191 0.044 Uiso 1 1 calc R
C111 C 0.1617(5) 0.8563(5) -0.7071(4) 0.039(3) Uani 1 1 d .
C112 C 0.1125(5) 0.9067(5) -0.7306(4) 0.041(3) Uani 1 1 d .
C113 C 0.0769(5) 0.9355(6) -0.6985(5) 0.056(3) Uani 1 1 d .
H11E H 0.0437 0.9671 -0.7150 0.067 Uiso 1 1 calc R
C114 C 0.0895(6) 0.9185(7) -0.6425(5) 0.064(3) Uani 1 1 d .
C115 C 0.1380(6) 0.8708(6) -0.6208(4) 0.056(3) Uani 1 1 d .
H11F H 0.1479 0.8597 -0.5837 0.068 Uiso 1 1 calc R
C116 C 0.1741(5) 0.8372(6) -0.6500(4) 0.050(3) Uani 1 1 d .
C117 C 0.0943(6) 0.9330(6) -0.7914(4) 0.051(3) Uani 1 1 d .
H11G H 0.1280 0.9174 -0.8067 0.061 Uiso 1 1 calc R
C118 C 0.0276(6) 0.9030(7) -0.8268(5) 0.071(4) Uani 1 1 d .
H11H H 0.0296 0.8529 -0.8262 0.107 Uiso 1 1 calc R
H11I H 0.0175 0.9191 -0.8640 0.107 Uiso 1 1 calc R
H11J H -0.0057 0.9182 -0.8122 0.107 Uiso 1 1 calc R
C119 C 0.0912(6) 1.0141(6) -0.7931(5) 0.068(4) Uani 1 1 d .
H11K H 0.1329 1.0328 -0.7717 0.102 Uiso 1 1 calc R
H11L H 0.0583 1.0298 -0.7782 0.102 Uiso 1 1 calc R
H11M H 0.0805 1.0296 -0.8306 0.102 Uiso 1 1 calc R
C120 C 0.0539(7) 0.9597(8) -0.6093(6) 0.087(5) Uani 1 1 d .
H12D H 0.0103 0.9719 -0.6341 0.104 Uiso 1 1 calc R
C121 C 0.0924(9) 1.0288(10) -0.5892(9) 0.163(9) Uani 1 1 d .
H12E H 0.0961 1.0540 -0.6203 0.245 Uiso 1 1 calc R
H12F H 0.1353 1.0180 -0.5645 0.245 Uiso 1 1 calc R
H12G H 0.0695 1.0567 -0.5704 0.245 Uiso 1 1 calc R
C122 C 0.0455(8) 0.9171(11) -0.5605(6) 0.141(8) Uani 1 1 d .
H12H H 0.0210 0.8754 -0.5743 0.212 Uiso 1 1 calc R
H12I H 0.0224 0.9447 -0.5416 0.212 Uiso 1 1 calc R
H12J H 0.0877 0.9048 -0.5354 0.212 Uiso 1 1 calc R
C123 C 0.2268(6) 0.7854(7) -0.6173(5) 0.064(4) Uani 1 1 d .
H12K H 0.2514 0.7709 -0.6415 0.077 Uiso 1 1 calc R
C124 C 0.1953(8) 0.7192(7) -0.6027(5) 0.097(5) Uani 1 1 d .
H12L H 0.1649 0.7000 -0.6356 0.145 Uiso 1 1 calc R
H12M H 0.1727 0.7310 -0.5773 0.145 Uiso 1 1 calc R
H12N H 0.2287 0.6855 -0.5862 0.145 Uiso 1 1 calc R
C125 C 0.2760(6) 0.8183(8) -0.5658(5) 0.079(4) Uani 1 1 d .
H12O H 0.2952 0.8589 -0.5762 0.119 Uiso 1 1 calc R
H12P H 0.3097 0.7851 -0.5486 0.119 Uiso 1 1 calc R
H12Q H 0.2539 0.8315 -0.5404 0.119 Uiso 1 1 calc R
C126 C 0.3110(5) 0.8720(5) -0.7015(4) 0.039(2) Uani 1 1 d .
C127 C 0.3195(5) 0.9393(6) -0.6777(4) 0.047(3) Uani 1 1 d .
C128 C 0.3762(6) 0.9514(7) -0.6313(5) 0.064(4) Uani 1 1 d .
H12R H 0.3829 0.9951 -0.6145 0.077 Uiso 1 1 calc R
C129 C 0.4214(6) 0.8984(8) -0.6108(5) 0.061(3) Uani 1 1 d .
H12S H 0.4590 0.9078 -0.5814 0.073 Uiso 1 1 calc R
C130 C 0.4121(6) 0.8326(7) -0.6328(5) 0.060(3) Uani 1 1 d .
H13D H 0.4422 0.7976 -0.6171 0.072 Uiso 1 1 calc R
C131 C 0.3569(5) 0.8175(6) -0.6795(4) 0.044(3) Uani 1 1 d .
C132 C 0.2710(6) 0.9990(6) -0.6978(5) 0.058(3) Uani 1 1 d .
H13E H 0.2360 0.9815 -0.7300 0.070 Uiso 1 1 calc R
C133 C 0.3018(7) 1.0623(6) -0.7177(6) 0.086(4) Uani 1 1 d .
H13F H 0.2696 1.0983 -0.7305 0.128 Uiso 1 1 calc R
H13G H 0.3171 1.0480 -0.7473 0.128 Uiso 1 1 calc R
H13H H 0.3379 1.0797 -0.6878 0.128 Uiso 1 1 calc R
C134 C 0.2388(6) 1.0209(7) -0.6561(6) 0.079(4) Uani 1 1 d .
H13I H 0.2192 0.9810 -0.6452 0.118 Uiso 1 1 calc R
H13J H 0.2058 1.0552 -0.6722 0.118 Uiso 1 1 calc R
H13K H 0.2711 1.0405 -0.6244 0.118 Uiso 1 1 calc R
C135 C 0.3523(6) 0.7437(6) -0.7038(5) 0.055(3) Uani 1 1 d .
H13L H 0.3114 0.7412 -0.7348 0.066 Uiso 1 1 calc R
C136 C 0.3491(7) 0.6862(6) -0.6615(6) 0.085(4) Uani 1 1 d .
H13M H 0.3137 0.6962 -0.6478 0.127 Uiso 1 1 calc R
H13N H 0.3895 0.6856 -0.6314 0.127 Uiso 1 1 calc R
H13O H 0.3422 0.6415 -0.6793 0.127 Uiso 1 1 calc R
C137 C 0.4089(6) 0.7248(7) -0.7262(6) 0.086(4) Uani 1 1 d .
H13P H 0.4112 0.7590 -0.7529 0.129 Uiso 1 1 calc R
H13Q H 0.4010 0.6797 -0.7433 0.129 Uiso 1 1 calc R
H13R H 0.4495 0.7241 -0.6964 0.129 Uiso 1 1 calc R
C138 C 0.1598(5) 0.7895(5) -0.7945(4) 0.040(3) Uani 1 1 d .
C139 C 0.0878(5) 0.7252(5) -0.8583(4) 0.045(3) Uani 1 1 d .
H13S H 0.0547 0.6938 -0.8755 0.054 Uiso 1 1 calc R
C140 C 0.1221(5) 0.7649(5) -0.8827(4) 0.041(3) Uani 1 1 d .
C141 C 0.1103(5) 0.7653(6) -0.9438(4) 0.045(3) Uani 1 1 d .
C142 C 0.0833(6) 0.8196(6) -0.9801(5) 0.056(3) Uani 1 1 d .
C143 C 0.0940(5) 0.7275(6) -1.0313(4) 0.042(3) Uani 1 1 d .
C144 C 0.1159(5) 0.7069(6) -0.9756(4) 0.050(3) Uani 1 1 d .
C145 C 0.1362(7) 0.6371(7) -0.9643(5) 0.084(4) Uani 1 1 d .
H14D H 0.1470 0.6218 -0.9281 0.101 Uiso 1 1 calc R
C146 C 0.1413(11) 0.5899(9) -1.0033(7) 0.140(8) Uani 1 1 d .
H14H H 0.1615 0.5469 -0.9930 0.168 Uiso 1 1 calc R
C147 C 0.1136(11) 0.6100(12) -1.0616(11) 0.166(10) Uani 1 1 d .
H14G H 0.1107 0.5775 -1.0893 0.199 Uiso 1 1 calc R
C148 C 0.0902(9) 0.6836(11) -1.0761(7) 0.123(6) Uani 1 1 d .
H14I H 0.0742 0.6991 -1.1123 0.148 Uiso 1 1 calc R
C149 C 0.0576(8) 0.8878(7) -0.9771(6) 0.095(5) Uani 1 1 d .
H14E H 0.0488 0.8905 -0.9424 0.114 Uiso 1 1 calc R
H14F H 0.0925 0.9208 -0.9747 0.114 Uiso 1 1 calc R
C150 C 0.007(2) 0.9100(15) -1.0145(13) 0.54(5) Uani 1 1 d .
H15D H -0.0020 0.9573 -1.0067 0.809 Uiso 1 1 calc R
H15E H -0.0301 0.8812 -1.0155 0.809 Uiso 1 1 calc R
H15F H 0.0135 0.9080 -1.0496 0.809 Uiso 1 1 calc R
C151 C 0.0882(6) 0.7095(6) -0.7590(4) 0.060(3) Uani 1 1 d .
H15G H 0.1120 0.7288 -0.7237 0.090 Uiso 1 1 calc R
H15H H 0.0944 0.6599 -0.7582 0.090 Uiso 1 1 calc R
H15I H 0.0425 0.7197 -0.7675 0.090 Uiso 1 1 calc R
C21 C 0.0880(8) 0.9018(10) -1.3573(9) 0.173(11) Uani 1 1 d .
H21A H 0.0571 0.9389 -1.3705 0.259 Uiso 1 1 calc R
H21B H 0.0911 0.8905 -1.3201 0.259 Uiso 1 1 calc R
H21C H 0.0737 0.8614 -1.3802 0.259 Uiso 1 1 calc R
C22 C 0.1410(7) 0.9931(8) -1.3823(7) 0.104(5) Uani 1 1 d .
H22A H 0.0965 1.0073 -1.3889 0.156 Uiso 1 1 calc R
H22B H 0.1502 0.9931 -1.4164 0.156 Uiso 1 1 calc R
H22C H 0.1698 1.0250 -1.3570 0.156 Uiso 1 1 calc R
C23 C 0.1524(9) 0.7938(9) -1.4444(6) 0.140(8) Uani 1 1 d .
H23A H 0.1413 0.7502 -1.4637 0.209 Uiso 1 1 calc R
H23B H 0.1713 0.8245 -1.4647 0.209 Uiso 1 1 calc R
H23C H 0.1136 0.8147 -1.4410 0.209 Uiso 1 1 calc R
C24 C 0.2077(6) 0.7072(7) -1.3806(5) 0.077(4) Uani 1 1 d .
H24A H 0.1849 0.6829 -1.4140 0.115 Uiso 1 1 calc R
H24B H 0.1904 0.6935 -1.3522 0.115 Uiso 1 1 calc R
H24C H 0.2534 0.6960 -1.3696 0.115 Uiso 1 1 calc R
C25 C 0.3178(6) 0.9977(6) -1.3360(5) 0.074(4) Uani 1 1 d .
H25A H 0.3384 1.0226 -1.3584 0.111 Uiso 1 1 calc R
H25B H 0.3502 0.9843 -1.3020 0.111 Uiso 1 1 calc R
H25C H 0.2859 1.0271 -1.3284 0.111 Uiso 1 1 calc R
C26 C 0.2790(7) 0.9394(8) -1.4241(5) 0.092(5) Uani 1 1 d .
H26A H 0.3069 0.9760 -1.4290 0.138 Uiso 1 1 calc R
H26B H 0.2344 0.9498 -1.4452 0.138 Uiso 1 1 calc R
H26C H 0.2915 0.8960 -1.4364 0.138 Uiso 1 1 calc R
C210 C 0.2970(5) 0.8011(5) -1.2123(4) 0.042(3) Uani 1 1 d .
H21D H 0.2736 0.7612 -1.2039 0.050 Uiso 1 1 calc R
C211 C 0.3400(5) 0.8317(5) -1.1543(4) 0.039(3) Uani 1 1 d .
C212 C 0.3268(6) 0.8093(6) -1.1059(5) 0.055(3) Uani 1 1 d .
C213 C 0.3693(7) 0.8306(7) -1.0543(5) 0.078(4) Uani 1 1 d .
H21E H 0.3614 0.8146 -1.0229 0.093 Uiso 1 1 calc R
C214 C 0.4212(7) 0.8733(8) -1.0482(5) 0.079(4) Uani 1 1 d .
C215 C 0.4326(6) 0.8983(7) -1.0951(5) 0.066(4) Uani 1 1 d .
H21F H 0.4668 0.9292 -1.0915 0.080 Uiso 1 1 calc R
C216 C 0.3925(5) 0.8770(5) -1.1485(4) 0.045(3) Uani 1 1 d .
C217 C 0.2679(7) 0.7657(7) -1.1036(5) 0.076(4) Uani 1 1 d .
H21G H 0.2397 0.7590 -1.1418 0.091 Uiso 1 1 calc R
C218 C 0.2890(9) 0.6937(8) -1.0804(6) 0.117(6) Uani 1 1 d .
H21H H 0.3136 0.6718 -1.1010 0.175 Uiso 1 1 calc R
H21I H 0.2511 0.6661 -1.0830 0.175 Uiso 1 1 calc R
H21J H 0.3158 0.6976 -1.0425 0.175 Uiso 1 1 calc R
C219 C 0.2258(7) 0.8038(8) -1.0734(6) 0.099(5) Uani 1 1 d .
H21K H 0.1896 0.7748 -1.0735 0.148 Uiso 1 1 calc R
H21L H 0.2097 0.8469 -1.0919 0.148 Uiso 1 1 calc R
H21M H 0.2521 0.8134 -1.0360 0.148 Uiso 1 1 calc R
C220 C 0.4677(12) 0.8980(14) -0.9905(6) 0.164(10) Uani 1 1 d .
H22D H 0.5019 0.9276 -0.9960 0.197 Uiso 1 1 calc R
C221 C 0.4955(14) 0.8475(18) -0.9565(10) 0.29(2) Uani 1 1 d .
H22E H 0.5222 0.8202 -0.9722 0.433 Uiso 1 1 calc R
H22F H 0.4624 0.8184 -0.9504 0.433 Uiso 1 1 calc R
H22G H 0.5222 0.8670 -0.9221 0.433 Uiso 1 1 calc R
C222 C 0.4272(12) 0.9420(14) -0.9628(9) 0.221(16) Uani 1 1 d .
H22H H 0.4552 0.9590 -0.9280 0.332 Uiso 1 1 calc R
H22I H 0.3933 0.9137 -0.9572 0.332 Uiso 1 1 calc R
H22J H 0.4079 0.9808 -0.9861 0.332 Uiso 1 1 calc R
C223 C 0.4122(5) 0.9090(5) -1.1969(4) 0.048(3) Uani 1 1 d .
H22K H 0.3775 0.8990 -1.2316 0.058 Uiso 1 1 calc R
C224 C 0.4216(6) 0.9877(6) -1.1914(5) 0.075(4) Uani 1 1 d .
H22L H 0.3819 1.0092 -1.1905 0.113 Uiso 1 1 calc R
H22M H 0.4326 1.0053 -1.2223 0.113 Uiso 1 1 calc R
H22N H 0.4563 0.9982 -1.1580 0.113 Uiso 1 1 calc R
C225 C 0.4768(6) 0.8752(6) -1.1989(5) 0.070(4) Uani 1 1 d .
H22O H 0.4884 0.8949 -1.2288 0.106 Uiso 1 1 calc R
H22P H 0.4708 0.8258 -1.2042 0.106 Uiso 1 1 calc R
H22Q H 0.5111 0.8841 -1.1648 0.106 Uiso 1 1 calc R
C226 C 0.1906(5) 0.8596(6) -1.2288(5) 0.049(3) Uani 1 1 d .
C227 C 0.1412(6) 0.8083(7) -1.2356(6) 0.074(4) Uani 1 1 d .
C228 C 0.0898(7) 0.8244(9) -1.2151(7) 0.101(5) Uani 1 1 d .
H22R H 0.0583 0.7906 -1.2170 0.121 Uiso 1 1 calc R
C229 C 0.0846(8) 0.8878(10) -1.1927(9) 0.127(7) Uani 1 1 d .
H22S H 0.0490 0.8972 -1.1810 0.152 Uiso 1 1 calc R
C230 C 0.1318(8) 0.9380(9) -1.1875(7) 0.108(6) Uani 1 1 d .
H23D H 0.1278 0.9812 -1.1724 0.130 Uiso 1 1 calc R
C231 C 0.1867(6) 0.9239(7) -1.2049(5) 0.070(4) Uani 1 1 d .
C232 C 0.1414(6) 0.7363(7) -1.2618(5) 0.072(4) Uani 1 1 d .
H23E H 0.1777 0.7349 -1.2768 0.086 Uiso 1 1 calc R
C233 C 0.1494(8) 0.6747(8) -1.2218(6) 0.111(6) Uani 1 1 d .
H23F H 0.1893 0.6801 -1.1916 0.167 Uiso 1 1 calc R
H23G H 0.1508 0.6318 -1.2407 0.167 Uiso 1 1 calc R
H23H H 0.1131 0.6737 -1.2081 0.167 Uiso 1 1 calc R
C234 C 0.0772(9) 0.7247(9) -1.3098(8) 0.152(8) Uani 1 1 d .
H23I H 0.0714 0.7617 -1.3361 0.229 Uiso 1 1 calc R
H23J H 0.0411 0.7241 -1.2959 0.229 Uiso 1 1 calc R
H23K H 0.0793 0.6809 -1.3273 0.229 Uiso 1 1 calc R
C235 C 0.2385(7) 0.9817(7) -1.1962(5) 0.069(4) Uani 1 1 d .
H23L H 0.2726 0.9635 -1.2100 0.083 Uiso 1 1 calc R
C236 C 0.2107(8) 1.0463(7) -1.2299(6) 0.100(5) Uani 1 1 d .
H23M H 0.1894 1.0333 -1.2676 0.149 Uiso 1 1 calc R
H23N H 0.2455 1.0783 -1.2278 0.149 Uiso 1 1 calc R
H23O H 0.1797 1.0681 -1.2155 0.149 Uiso 1 1 calc R
C237 C 0.2727(7) 1.0024(7) -1.1349(6) 0.097(5) Uani 1 1 d .
H23P H 0.2912 0.9616 -1.1139 0.145 Uiso 1 1 calc R
H23Q H 0.2412 1.0228 -1.1203 0.145 Uiso 1 1 calc R
H23R H 0.3067 1.0356 -1.1326 0.145 Uiso 1 1 calc R
C238 C 0.3383(5) 0.7714(5) -1.2445(4) 0.034(2) Uani 1 1 d .
C239 C 0.4090(5) 0.7072(5) -1.2704(4) 0.049(3) Uani 1 1 d .
H23S H 0.4410 0.6750 -1.2706 0.059 Uiso 1 1 calc R
C240 C 0.3759(5) 0.7521(5) -1.3120(4) 0.041(3) Uani 1 1 d .
C241 C 0.3858(5) 0.7606(6) -1.3669(4) 0.047(3) Uani 1 1 d .
C242 C 0.3787(5) 0.7101(6) -1.4059(4) 0.047(3) Uani 1 1 d .
C243 C 0.4214(5) 0.8027(7) -1.4355(4) 0.049(3) Uani 1 1 d .
C244 C 0.4153(5) 0.8209(6) -1.3838(4) 0.045(3) Uani 1 1 d .
C245 C 0.4377(6) 0.8858(6) -1.3609(5) 0.059(3) Uani 1 1 d .
H24D H 0.4333 0.8987 -1.3274 0.071 Uiso 1 1 calc R
C246 C 0.4668(6) 0.9315(7) -1.3887(5) 0.070(4) Uani 1 1 d .
H24E H 0.4835 0.9743 -1.3734 0.085 Uiso 1 1 calc R
C247 C 0.4704(7) 0.9102(8) -1.4419(6) 0.082(4) Uani 1 1 d .
H24F H 0.4886 0.9409 -1.4609 0.098 Uiso 1 1 calc R
C248 C 0.4475(7) 0.8454(8) -1.4658(6) 0.080(4) Uani 1 1 d .
H24G H 0.4498 0.8323 -1.5000 0.096 Uiso 1 1 calc R
C249 C 0.3555(6) 0.6369(6) -1.4127(5) 0.069(4) Uani 1 1 d .
H24H H 0.3344 0.6274 -1.3853 0.083 Uiso 1 1 calc R
H24I H 0.3933 0.6065 -1.4048 0.083 Uiso 1 1 calc R
C250 C 0.3083(8) 0.6176(8) -1.4688(6) 0.119(6) Uani 1 1 d .
H25D H 0.2964 0.5694 -1.4688 0.178 Uiso 1 1 calc R
H25E H 0.3289 0.6252 -1.4963 0.178 Uiso 1 1 calc R
H25F H 0.2698 0.6461 -1.4768 0.178 Uiso 1 1 calc R
C251 C 0.4063(6) 0.6847(6) -1.1733(4) 0.067(4) Uani 1 1 d .
H25G H 0.3827 0.7023 -1.1502 0.101 Uiso 1 1 calc R
H25H H 0.4522 0.6928 -1.1560 0.101 Uiso 1 1 calc R
H25I H 0.3985 0.6355 -1.1788 0.101 Uiso 1 1 calc R

loop_
_atom_site_aniso_label
_atom_site_aniso_U_11
_atom_site_aniso_U_22
_atom_site_aniso_U_33
_atom_site_aniso_U_23
_atom_site_aniso_U_13
_atom_site_aniso_U_12
Hf1 0.0511(3) 0.0487(3) 0.0338(3) 0.0011(2) 0.0179(2) -0.0078(2)
Hf2 0.0475(3) 0.0518(3) 0.0434(3) 0.0048(2) 0.0131(2) 0.0061(2)
O1 0.086(7) 0.127(9) 0.040(5) 0.000(5) 0.022(5) -0.008(6)
O2 0.082(6) 0.080(6) 0.027(4) 0.001(4) 0.024(4) -0.005(5)
N11 0.074(8) 0.085(8) 0.037(6) 0.015(5) 0.021(6) -0.005(6)
N12 0.071(7) 0.068(7) 0.044(6) 0.004(5) 0.029(5) -0.010(6)
N13 0.074(7) 0.060(7) 0.039(6) 0.008(5) 0.020(5) 0.002(5)
N14 0.040(5) 0.045(5) 0.044(6) 0.004(4) 0.009(4) -0.003(4)
N15 0.053(6) 0.059(6) 0.016(4) -0.007(4) 0.010(4) -0.016(5)
N16 0.045(5) 0.033(4) 0.026(4) -0.003(4) 0.006(4) -0.012(4)
N21 0.080(9) 0.088(9) 0.072(8) 0.010(7) 0.023(7) 0.020(7)
N22 0.072(7) 0.058(7) 0.051(6) 0.006(5) 0.012(5) -0.011(5)
N23 0.070(7) 0.071(7) 0.028(5) 0.005(5) 0.015(5) 0.001(5)
N24 0.042(5) 0.038(5) 0.030(5) 0.005(4) 0.012(4) 0.002(4)
N25 0.065(6) 0.047(5) 0.025(5) -0.001(4) 0.025(4) 0.002(5)
N26 0.043(5) 0.047(5) 0.047(5) -0.007(4) 0.016(4) 0.004(4)
C11 0.116(13) 0.089(11) 0.087(11) -0.012(9) 0.046(10) -0.044(9)
C12 0.118(15) 0.133(16) 0.115(15) 0.034(12) 0.050(13) -0.028(12)
C13 0.081(10) 0.069(9) 0.064(9) -0.018(7) 0.028(8) -0.004(7)
C14 0.101(12) 0.136(14) 0.076(11) -0.006(9) 0.067(10) -0.002(10)
C15 0.104(12) 0.074(10) 0.081(11) 0.021(8) 0.046(9) 0.004(9)
C16 0.096(11) 0.136(14) 0.047(9) 0.030(9) 0.030(8) 0.007(10)
C110 0.040(6) 0.039(6) 0.025(5) 0.000(4) 0.002(5) -0.003(5)
C111 0.030(6) 0.055(7) 0.027(5) -0.005(5) 0.004(4) -0.002(5)
C112 0.043(7) 0.052(7) 0.026(5) -0.006(5) 0.008(5) -0.005(5)
C113 0.051(8) 0.065(8) 0.047(7) 0.004(6) 0.008(6) 0.016(6)
C114 0.055(8) 0.088(10) 0.049(8) -0.013(7) 0.018(6) 0.012(7)
C115 0.061(8) 0.088(9) 0.025(5) -0.006(6) 0.021(5) 0.015(7)
C116 0.053(7) 0.063(7) 0.036(6) 0.002(5) 0.015(6) 0.013(6)
C117 0.060(8) 0.054(8) 0.040(7) 0.010(5) 0.019(6) 0.011(6)
C118 0.070(9) 0.096(10) 0.038(7) 0.013(7) 0.003(6) 0.008(8)
C119 0.070(9) 0.072(9) 0.062(9) 0.016(7) 0.020(7) 0.009(7)
C120 0.079(10) 0.132(13) 0.055(9) -0.013(9) 0.027(8) 0.039(9)
C121 0.18(2) 0.151(18) 0.19(2) -0.116(17) 0.104(17) -0.031(15)
C122 0.120(14) 0.25(2) 0.064(11) -0.014(13) 0.045(10) 0.081(15)
C123 0.073(9) 0.088(10) 0.037(7) 0.012(7) 0.024(7) 0.029(8)
C124 0.143(15) 0.083(11) 0.046(8) 0.011(7) 0.006(9) 0.020(10)
C125 0.074(9) 0.122(12) 0.035(7) 0.001(8) 0.010(6) 0.015(9)
C126 0.033(6) 0.056(7) 0.026(5) -0.004(5) 0.009(4) -0.011(5)
C127 0.047(7) 0.065(8) 0.028(6) -0.005(5) 0.013(5) -0.011(6)
C128 0.062(9) 0.083(10) 0.042(7) -0.016(7) 0.010(7) -0.026(8)
C129 0.044(8) 0.104(11) 0.029(6) 0.001(7) 0.003(5) -0.012(8)
C130 0.060(9) 0.081(10) 0.033(7) 0.012(6) 0.006(6) -0.002(7)
C131 0.042(7) 0.057(7) 0.030(6) 0.004(5) 0.008(5) 0.005(6)
C132 0.052(8) 0.052(8) 0.064(8) -0.007(6) 0.010(6) -0.001(6)
C133 0.111(12) 0.064(9) 0.082(11) -0.004(8) 0.033(9) -0.012(8)
C134 0.081(10) 0.072(9) 0.085(11) -0.022(8) 0.030(9) -0.003(8)
C135 0.058(8) 0.059(8) 0.053(8) -0.004(6) 0.025(6) 0.010(6)
C136 0.118(12) 0.055(9) 0.100(12) 0.013(8) 0.059(10) 0.009(8)
C137 0.077(10) 0.098(11) 0.094(12) 0.000(9) 0.043(9) 0.025(8)
C138 0.052(7) 0.049(7) 0.021(5) -0.004(5) 0.015(5) -0.012(5)
C139 0.056(7) 0.056(7) 0.024(5) -0.006(5) 0.014(5) -0.018(6)
C140 0.042(7) 0.049(7) 0.029(6) -0.007(5) 0.008(5) -0.012(5)
C141 0.049(7) 0.052(7) 0.032(6) 0.004(5) 0.011(5) 0.001(6)
C142 0.056(8) 0.068(9) 0.040(7) -0.003(6) 0.012(6) 0.003(6)
C143 0.052(7) 0.059(8) 0.015(5) -0.002(5) 0.013(5) 0.002(6)
C144 0.063(8) 0.059(8) 0.027(6) 0.005(5) 0.015(5) 0.004(6)
C145 0.117(12) 0.096(12) 0.046(8) -0.005(8) 0.035(8) 0.002(9)
C146 0.26(2) 0.116(15) 0.055(11) 0.004(10) 0.066(14) 0.051(15)
C147 0.19(2) 0.130(19) 0.21(3) -0.079(19) 0.11(2) -0.035(17)
C148 0.126(16) 0.17(2) 0.081(13) -0.019(13) 0.048(11) -0.013(14)
C149 0.158(16) 0.066(10) 0.065(10) 0.007(8) 0.040(10) 0.029(10)
C150 0.71(8) 0.26(4) 0.30(4) -0.14(3) -0.32(5) 0.39(5)
C151 0.081(9) 0.069(8) 0.036(7) -0.004(6) 0.026(6) -0.027(7)
C21 0.058(11) 0.19(2) 0.27(3) 0.15(2) 0.050(14) 0.040(12)
C22 0.108(13) 0.094(12) 0.099(13) 0.003(10) 0.019(10) 0.034(10)
C23 0.170(18) 0.125(15) 0.067(11) 0.027(10) -0.040(12) -0.031(13)
C24 0.081(10) 0.088(11) 0.057(9) -0.028(7) 0.017(7) -0.008(8)
C25 0.097(11) 0.062(9) 0.060(9) 0.021(7) 0.020(8) 0.004(8)
C26 0.118(13) 0.104(12) 0.051(9) 0.023(8) 0.025(8) -0.010(10)
C210 0.056(7) 0.046(6) 0.029(6) -0.010(5) 0.023(5) 0.008(5)
C211 0.051(7) 0.046(6) 0.024(5) -0.004(5) 0.017(5) 0.003(5)
C212 0.063(8) 0.059(8) 0.048(7) -0.001(6) 0.026(6) -0.001(6)
C213 0.101(11) 0.112(11) 0.020(6) -0.005(7) 0.019(7) -0.025(9)
C214 0.083(10) 0.120(12) 0.031(7) -0.023(7) 0.014(7) -0.034(9)
C215 0.069(9) 0.089(10) 0.046(8) -0.016(7) 0.025(7) -0.023(7)
C216 0.063(8) 0.052(7) 0.027(5) -0.004(5) 0.022(5) -0.002(6)
C217 0.104(11) 0.086(10) 0.059(9) -0.024(8) 0.056(8) -0.042(9)
C218 0.176(18) 0.112(15) 0.086(13) -0.008(10) 0.075(12) -0.038(13)
C219 0.101(12) 0.128(14) 0.093(12) 0.012(10) 0.068(10) -0.001(10)
C220 0.20(2) 0.25(3) 0.027(8) -0.014(13) 0.019(12) -0.08(2)
C221 0.23(3) 0.49(6) 0.080(17) 0.10(3) -0.04(2) -0.05(4)
C222 0.27(3) 0.34(4) 0.092(16) -0.12(2) 0.11(2) -0.18(3)
C223 0.064(8) 0.047(7) 0.040(7) 0.000(5) 0.025(6) -0.009(6)
C224 0.091(10) 0.081(10) 0.054(8) -0.013(7) 0.024(8) -0.025(8)
C225 0.066(9) 0.097(10) 0.056(8) -0.003(7) 0.031(7) -0.004(8)
C226 0.046(7) 0.064(8) 0.048(7) 0.004(6) 0.029(6) 0.009(6)
C227 0.062(9) 0.083(10) 0.096(11) -0.004(8) 0.051(8) -0.001(8)
C228 0.078(11) 0.100(13) 0.141(16) -0.002(11) 0.059(11) -0.017(10)
C229 0.084(13) 0.111(15) 0.22(2) -0.021(15) 0.094(15) -0.002(12)
C230 0.099(13) 0.093(12) 0.159(18) -0.042(11) 0.080(13) 0.007(10)
C231 0.060(9) 0.093(11) 0.064(9) -0.020(8) 0.029(7) 0.006(8)
C232 0.062(9) 0.097(11) 0.059(9) -0.012(8) 0.022(7) -0.022(8)
C233 0.140(16) 0.113(14) 0.072(11) -0.019(10) 0.023(11) -0.026(12)
C234 0.141(18) 0.132(17) 0.15(2) -0.013(14) 0.001(15) -0.046(14)
C235 0.080(10) 0.068(9) 0.066(9) -0.011(7) 0.032(8) 0.020(8)
C236 0.142(15) 0.077(11) 0.087(12) -0.007(9) 0.047(11) 0.021(10)
C237 0.122(14) 0.082(11) 0.102(13) -0.024(9) 0.056(11) 0.010(9)
C238 0.035(6) 0.041(6) 0.028(5) 0.000(4) 0.010(5) 0.001(5)
C239 0.064(8) 0.049(7) 0.039(6) -0.006(5) 0.024(6) 0.005(6)
C240 0.042(7) 0.052(7) 0.035(6) -0.004(5) 0.022(5) -0.005(5)
C241 0.043(7) 0.063(8) 0.034(6) -0.005(5) 0.013(5) 0.000(6)
C242 0.054(7) 0.060(8) 0.028(6) 0.003(5) 0.014(5) -0.007(6)
C243 0.052(7) 0.080(9) 0.020(5) 0.012(5) 0.017(5) 0.005(6)
C244 0.053(7) 0.057(8) 0.030(6) 0.002(5) 0.020(5) 0.008(6)
C245 0.074(9) 0.058(8) 0.054(8) 0.006(6) 0.031(7) -0.003(7)
C246 0.072(9) 0.083(10) 0.064(9) -0.005(7) 0.033(8) -0.003(7)
C247 0.076(10) 0.096(12) 0.083(11) 0.040(9) 0.038(9) 0.008(9)
C248 0.081(11) 0.109(12) 0.058(9) 0.012(8) 0.032(8) 0.002(9)
C249 0.084(10) 0.082(10) 0.043(7) -0.006(7) 0.023(7) -0.002(8)
C250 0.158(16) 0.136(14) 0.049(9) -0.043(9) 0.017(10) -0.050(12)
C251 0.108(11) 0.077(9) 0.028(6) 0.013(6) 0.037(7) 0.027(8)

loop_
_atom_type_symbol
_atom_type_description
_atom_type_scat_dispersion_real
_atom_type_scat_dispersion_imag
_atom_type_scat_source
C C 0.0033 0.0016 'International Tables Vol C Tables 4.2.6.8 and 6.1.1.4'
H H 0.0000 0.0000 'International Tables Vol C Tables 4.2.6.8 and 6.1.1.4'
N N 0.0061 0.0033 'International Tables Vol C Tables 4.2.6.8 and 6.1.1.4'
O O 0.0106 0.0060 'International Tables Vol C Tables 4.2.6.8 and 6.1.1.4'
Hf Hf -0.5830 6.1852 'International Tables Vol C Tables 4.2.6.8 and 6.1.1.4'

loop_
_geom_angle_atom_site_label_1
_geom_angle_atom_site_label_2
_geom_angle_atom_site_label_3
_geom_angle
N12 Hf1 N13 111.8(4)
N12 Hf1 N11 97.7(4)
N13 Hf1 N11 92.2(4)
N12 Hf1 N16 117.2(3)
N13 Hf1 N16 126.9(3)
N11 Hf1 N16 100.3(3)
N12 Hf1 N14 88.3(3)
N13 Hf1 N14 90.9(3)
N11 Hf1 N14 171.6(3)
N16 Hf1 N14 71.7(3)
N23 Hf2 N22 112.4(4)
N23 Hf2 N21 92.8(4)
N22 Hf2 N21 97.1(4)
N23 Hf2 N26 126.3(3)
N22 Hf2 N26 117.3(3)
N21 Hf2 N26 99.9(4)
N23 Hf2 N24 93.3(3)
N22 Hf2 N24 86.4(3)
N21 Hf2 N24 171.2(4)
N26 Hf2 N24 71.3(3)
C143 O1 C142 106.9(9)
C243 O2 C242 106.7(8)
C12 N11 C11 103.1(11)
C12 N11 Hf1 128.5(9)
C11 N11 Hf1 127.9(9)
C13 N12 C14 108.8(10)
C13 N12 Hf1 129.6(7)
C14 N12 Hf1 121.4(8)
C15 N13 C16 110.9(9)
C15 N13 Hf1 126.1(8)
C16 N13 Hf1 120.9(8)
C138 N14 C140 105.1(8)
C138 N14 Hf1 111.8(6)
C140 N14 Hf1 141.7(7)
C138 N15 C139 107.0(8)
C138 N15 C151 127.7(8)
C139 N15 C151 125.3(8)
C126 N16 C110 113.1(7)
C126 N16 Hf1 118.8(6)
C110 N16 Hf1 124.9(5)
C21 N21 C22 105.6(12)
C21 N21 Hf2 125.9(10)
C22 N21 Hf2 128.4(10)
C23 N22 C24 109.0(11)
C23 N22 Hf2 121.0(9)
C24 N22 Hf2 129.6(8)
C26 N23 C25 109.8(9)
C26 N23 Hf2 123.5(8)
C25 N23 Hf2 124.9(7)
C238 N24 C240 105.5(8)
C238 N24 Hf2 113.9(6)
C240 N24 Hf2 139.3(6)
C238 N25 C239 108.2(8)
C238 N25 C251 128.4(8)
C239 N25 C251 123.4(9)
C210 N26 C226 113.0(8)
C210 N26 Hf2 124.3(6)
C226 N26 Hf2 120.1(7)
C138 C110 N16 107.9(8)
C138 C110 C111 113.6(8)
N16 C110 C111 116.4(7)
C112 C111 C116 118.1(9)
C112 C111 C110 122.8(8)
C116 C111 C110 119.0(9)
C111 C112 C113 119.6(9)
C111 C112 C117 123.7(9)
C113 C112 C117 116.7(9)
C112 C113 C114 122.9(10)
C115 C114 C113 116.0(10)
C115 C114 C120 125.0(11)
C113 C114 C120 118.7(11)
C114 C115 C116 125.2(10)
C115 C116 C111 118.1(10)
C115 C116 C123 116.5(10)
C111 C116 C123 125.3(9)
C112 C117 C118 110.6(9)
C112 C117 C119 110.2(9)
C118 C117 C119 109.4(9)
C114 C120 C122 112.8(12)
C114 C120 C121 108.1(12)
C122 C120 C121 111.7(14)
C116 C123 C124 110.9(11)
C116 C123 C125 112.8(10)
C124 C123 C125 111.4(10)
C131 C126 C127 121.4(9)
C131 C126 N16 119.8(9)
C127 C126 N16 118.7(9)
C126 C127 C128 117.9(11)
C126 C127 C132 124.1(9)
C128 C127 C132 118.1(10)
C127 C128 C129 120.3(11)
C130 C129 C128 121.8(11)
C129 C130 C131 120.4(11)
C130 C131 C126 118.1(10)
C130 C131 C135 117.2(10)
C126 C131 C135 124.6(9)
C134 C132 C127 113.1(10)
C134 C132 C133 111.2(10)
C127 C132 C133 112.2(10)
C131 C135 C137 114.1(10)
C131 C135 C136 112.2(9)
C137 C135 C136 108.1(10)
N15 C138 N14 110.4(8)
N15 C138 C110 126.1(8)
N14 C138 C110 123.2(9)
C140 C139 N15 106.6(9)
C139 C140 N14 110.8(9)
C139 C140 C141 123.7(9)
N14 C140 C141 125.5(9)
C142 C141 C144 107.5(9)
C142 C141 C140 126.5(10)
C144 C141 C140 125.5(9)
C141 C142 C149 137.0(11)
C141 C142 O1 108.1(10)
C149 C142 O1 114.5(11)
O1 C143 C144 109.9(9)
O1 C143 C148 124.9(12)
C144 C143 C148 125.1(13)
C143 C144 C145 117.0(11)
C143 C144 C141 107.6(10)
C145 C144 C141 135.5(10)
C146 C145 C144 124.5(13)
C145 C146 C147 117.7(17)
C146 C147 C148 119.2(17)
C143 C148 C147 115.7(17)
C150 C149 C142 121.2(17)
N26 C210 C238 108.2(8)
N26 C210 C211 118.6(8)
C238 C210 C211 112.5(8)
C216 C211 C212 118.6(9)
C216 C211 C210 122.4(8)
C212 C211 C210 118.9(10)
C213 C212 C211 118.6(11)
C213 C212 C217 114.6(11)
C211 C212 C217 126.7(11)
C214 C213 C212 123.2(11)
C213 C214 C215 118.7(11)
C213 C214 C220 122.9(13)
C215 C214 C220 118.3(13)
C214 C215 C216 120.8(11)
C211 C216 C215 120.0(9)
C211 C216 C223 125.5(9)
C215 C216 C223 114.5(10)
C218 C217 C212 111.2(12)
C218 C217 C219 112.6(11)
C212 C217 C219 112.9(11)
C221 C220 C214 115(3)
C221 C220 C222 108(2)
C214 C220 C222 108(2)
C224 C223 C216 112.2(9)
C224 C223 C225 108.7(10)
C216 C223 C225 110.0(9)
C231 C226 C227 121.2(10)
C231 C226 N26 119.3(10)
C227 C226 N26 119.5(10)
C228 C227 C226 117.0(13)
C228 C227 C232 118.3(13)
C226 C227 C232 124.6(11)
C229 C228 C227 122.4(14)
C228 C229 C230 120.2(15)
C229 C230 C231 120.3(14)
C226 C231 C230 118.8(13)
C226 C231 C235 123.7(11)
C230 C231 C235 117.4(12)
C227 C232 C233 114.4(11)
C227 C232 C234 110.5(13)
C233 C232 C234 107.4(12)
C231 C235 C236 111.7(12)
C231 C235 C237 114.4(12)
C236 C235 C237 109.7(11)
N24 C238 N25 111.9(8)
N24 C238 C210 121.7(9)
N25 C238 C210 126.3(8)
C240 C239 N25 104.7(9)
C239 C240 N24 109.7(9)
C239 C240 C241 126.8(9)
N24 C240 C241 123.4(9)
C242 C241 C244 107.4(9)
C242 C241 C240 126.5(10)
C244 C241 C240 125.3(9)
C241 C242 O2 110.3(10)
C241 C242 C249 135.3(10)
O2 C242 C249 114.4(9)
O2 C243 C248 125.6(11)
O2 C243 C244 110.0(9)
C248 C243 C244 124.4(13)
C245 C244 C243 119.3(10)
C245 C244 C241 135.2(10)
C243 C244 C241 105.5(10)
C244 C245 C246 119.7(11)
C245 C246 C247 118.3(12)
C248 C247 C246 122.8(12)
C243 C248 C247 115.6(13)
C242 C249 C250 116.1(11)

loop_
_geom_bond_atom_site_label_1
_geom_bond_atom_site_label_2
_geom_bond_distance
Hf1 N12 2.051(10)
Hf1 N13 2.048(9)
Hf1 N11 2.058(10)
Hf1 N16 2.173(8)
Hf1 N14 2.433(8)
Hf2 N23 2.038(9)
Hf2 N22 2.068(10)
Hf2 N21 2.079(11)
Hf2 N26 2.174(9)
Hf2 N24 2.415(8)
O1 C143 1.363(13)
O1 C142 1.448(13)
O2 C243 1.382(13)
O2 C242 1.416(11)
N11 C12 1.391(17)
N11 C11 1.510(15)
N12 C13 1.457(13)
N12 C14 1.516(14)
N13 C15 1.455(14)
N13 C16 1.523(15)
N14 C138 1.376(11)
N14 C140 1.390(12)
N15 C138 1.363(12)
N15 C139 1.410(11)
N15 C151 1.477(12)
N16 C126 1.478(12)
N16 C110 1.489(12)
N21 C21 1.427(17)
N21 C22 1.454(16)
N22 C23 1.460(15)
N22 C24 1.445(14)
N23 C26 1.464(14)
N23 C25 1.490(14)
N24 C238 1.322(11)
N24 C240 1.408(12)
N25 C238 1.344(12)
N25 C239 1.404(12)
N25 C251 1.491(12)
N26 C210 1.472(12)
N26 C226 1.491(12)
C110 C138 1.478(12)
C110 C111 1.595(13)
C111 C112 1.419(13)
C111 C116 1.449(13)
C112 C113 1.410(14)
C112 C117 1.563(13)
C113 C114 1.413(15)
C114 C115 1.366(15)
C114 C120 1.540(16)
C115 C116 1.404(14)
C116 C123 1.539(15)
C117 C118 1.544(15)
C117 C119 1.556(14)
C120 C122 1.56(2)
C120 C121 1.56(2)
C123 C124 1.542(17)
C123 C125 1.539(17)
C126 C131 1.426(13)
C126 C127 1.413(14)
C127 C128 1.424(14)
C127 C132 1.526(15)
C128 C129 1.391(16)
C129 C130 1.370(17)
C130 C131 1.420(14)
C131 C135 1.537(14)
C132 C134 1.516(16)
C132 C133 1.550(16)
C135 C137 1.556(15)
C135 C136 1.564(15)
C139 C140 1.351(13)
C140 C141 1.505(13)
C141 C142 1.393(14)
C141 C144 1.414(14)
C142 C149 1.432(16)
C143 C144 1.408(13)
C143 C148 1.406(19)
C144 C145 1.410(16)
C145 C146 1.380(19)
C146 C147 1.47(3)
C147 C148 1.51(3)
C149 C150 1.28(2)
C210 C238 1.510(12)
C210 C211 1.589(13)
C211 C216 1.398(14)
C211 C212 1.429(14)
C212 C213 1.405(15)
C212 C217 1.542(15)
C213 C214 1.357(17)
C214 C215 1.390(16)
C214 C220 1.570(19)
C215 C216 1.425(15)
C216 C223 1.564(13)
C217 C218 1.514(19)
C217 C219 1.557(17)
C220 C221 1.31(3)
C220 C222 1.54(3)
C223 C224 1.522(14)
C223 C225 1.556(15)
C226 C231 1.393(15)
C226 C227 1.420(16)
C227 C228 1.410(17)
C227 C232 1.537(17)
C228 C229 1.37(2)
C229 C230 1.38(2)
C230 C231 1.424(17)
C231 C235 1.539(17)
C232 C233 1.538(18)
C232 C234 1.544(19)
C235 C236 1.518(17)
C235 C237 1.559(18)
C239 C240 1.378(14)
C240 C241 1.501(13)
C241 C242 1.366(14)
C241 C244 1.454(14)
C242 C249 1.483(14)
C243 C248 1.371(16)
C243 C244 1.419(13)
C244 C245 1.395(15)
C245 C246 1.401(15)
C246 C247 1.451(18)
C247 C248 1.404(19)
C249 C250 1.515(16)
